data_4348021
loop_
_publ_author_name
'Xu, Zhong-Xuan'
'Liu, Liyang'
'Zhang, Jian'

_publ_section_title
;
 Synthesis of Metal-Organic Zeolites with Homochirality and High Porosity
 for Enantioselective Separation.
;
_journal_issue 13
_journal_name_full 'Inorganic chemistry'
_journal_page_first 6355
_journal_page_last 6357
_journal_paper_doi 10.1021/acs.inorgchem.6b00865
_journal_volume 55
_journal_year 2016
_chemical_absolute_configuration rm
_chemical_formula_sum 'C1.1 H0.7 K0.03 Mn0.1 Na0.03 O0.73'
_chemical_formula_weight 33.21
_space_group_IT_number 173
_space_group_name_Hall 'P 6c'
_space_group_name_H-M_alt 'P 63'
_symmetry_cell_setting hexagonal
_symmetry_space_group_name_H-M 'P 63'
_atom_sites_solution_hydrogens geom
_atom_sites_solution_primary direct
_atom_sites_solution_secondary difmap
_audit_creation_method SHELXL-97
_cell_angle_alpha 90.00
_cell_angle_beta 90.00
_cell_angle_gamma 120.00
_cell_formula_units_Z 60
_cell_length_a 20.4751(3)
_cell_length_b 20.4751(3)
_cell_length_c 10.4075(2)
_cell_measurement_reflns_used 4772
_cell_measurement_temperature 295.40(10)
_cell_measurement_theta_max 76.2230
_cell_measurement_theta_min 4.9120
_cell_volume 3778.58(11)
_computing_structure_refinement 'SHELXL-97 (Sheldrick, 1997)'
_computing_structure_solution 'SHELXS-97 (Sheldrick, 1990)'
_diffrn_ambient_temperature 295.40(10)
_diffrn_detector_area_resol_mean 10.3503
_diffrn_measured_fraction_theta_full 0.986
_diffrn_measured_fraction_theta_max 0.986
_diffrn_measurement_device_type 'multiwire proportional'
_diffrn_measurement_method 'phi and omega scans'
_diffrn_radiation_monochromator graphite
_diffrn_radiation_source 'fine-focus sealed tube'
_diffrn_radiation_type CuK\a
_diffrn_radiation_wavelength 1.54178
_diffrn_reflns_av_R_equivalents 0.0263
_diffrn_reflns_av_sigmaI/netI 0.0353
_diffrn_reflns_limit_h_max 19
_diffrn_reflns_limit_h_min -25
_diffrn_reflns_limit_k_max 21
_diffrn_reflns_limit_k_min -17
_diffrn_reflns_limit_l_max 12
_diffrn_reflns_limit_l_min -11
_diffrn_reflns_number 9089
_diffrn_reflns_theta_full 76.34
_diffrn_reflns_theta_max 76.34
_diffrn_reflns_theta_min 4.32
_exptl_absorpt_coefficient_mu 4.976
_exptl_absorpt_correction_T_max 1.00000
_exptl_absorpt_correction_T_min 0.49471
_exptl_absorpt_correction_type multi-scan
_exptl_absorpt_process_details
'Empirical absorption correction using spherical harmonics, implemented in SCALE3 ABSPACK scaling algorithm.'
_exptl_crystal_colour colorless
_exptl_crystal_density_diffrn 0.876
_exptl_crystal_density_method 'not measured'
_exptl_crystal_description block
_exptl_crystal_F_000 1000
_exptl_crystal_size_max 0.20
_exptl_crystal_size_mid 0.15
_exptl_crystal_size_min 0.15
_refine_diff_density_max 0.353
_refine_diff_density_min -0.544
_refine_diff_density_rms 0.055
_refine_ls_abs_structure_details 'Flack H D (1983), Acta Cryst. A39, 876-881'
_refine_ls_abs_structure_Flack 0.003(4)
_refine_ls_extinction_method none
_refine_ls_goodness_of_fit_ref 1.058
_refine_ls_hydrogen_treatment constr
_refine_ls_matrix_type full
_refine_ls_number_parameters 176
_refine_ls_number_reflns 4502
_refine_ls_number_restraints 1
_refine_ls_restrained_S_all 1.058
_refine_ls_R_factor_all 0.0391
_refine_ls_R_factor_gt 0.0353
_refine_ls_shift/su_max 0.001
_refine_ls_shift/su_mean 0.000
_refine_ls_structure_factor_coef Fsqd
_refine_ls_weighting_details 'calc w=1/[\s^2^(Fo^2^)+(0.0600P)^2^+0.0000P] where P=(Fo^2^+2Fc^2^)/3'
_refine_ls_weighting_scheme calc
_refine_ls_wR_factor_gt 0.0943
_refine_ls_wR_factor_ref 0.0978
_reflns_number_gt 4097
_reflns_number_total 4502
_reflns_threshold_expression >2sigma(I)
_cod_data_source_file ic6b00865_si_002.cif
_cod_data_source_block 1-L
_cod_depositor_comments
;
The following automatic conversions were performed:

data item '_symmetry_cell_setting' value 'Hexagonal' was changed to
'hexagonal' in accordance with the
/home/saulius/struct/COD-crude-data/automatic-downloads/DataCite-retrospective/ACS/depositions/lib/dictionaries/cif_core.dic
dictionary named 'cif_core.dic' version 2.4.2 last updated on
2011-04-26.

Automatic conversion script
Id: cif_fix_values 6909 2019-04-08 15:41:33Z antanas 
;
_cod_original_sg_symbol_H-M P6(3)
_cod_original_formula_sum 'C1.10 H0.70 K0.03 Mn0.10 Na0.03 O0.73'
_cod_database_code 4348021

loop_
_symmetry_equiv_pos_as_xyz
'x, y, z'
'-y, x-y, z'
'-x+y, -x, z'
'-x, -y, z+1/2'
'y, -x+y, z+1/2'
'x-y, x, z+1/2'

loop_
_atom_site_label
_atom_site_type_symbol
_atom_site_fract_x
_atom_site_fract_y
_atom_site_fract_z
_atom_site_U_iso_or_equiv
_atom_site_adp_type
_atom_site_occupancy
_atom_site_symmetry_multiplicity
_atom_site_calc_flag
_atom_site_refinement_flags
Mn1 Mn 0.379716(18) 0.834658(18) 0.71282(4) 0.03083(10) Uani 1 1 d .
O2 O 0.42351(9) 0.75904(8) 0.69959(19) 0.0392(4) Uani 1 1 d .
C1 C 0.49204(14) 0.78096(13) 0.6910(2) 0.0354(5) Uani 1 1 d .
O1 O 0.51925(12) 0.73846(10) 0.6863(2) 0.0490(5) Uani 1 1 d .
O3 O 0.51498(10) 0.90452(9) 0.73422(16) 0.0393(4) Uani 1 1 d .
C10 C 0.61539(14) 1.15371(15) 0.9276(3) 0.0392(6) Uani 1 1 d .
C6 C 0.60076(15) 1.10543(14) 0.8090(2) 0.0344(5) Uani 1 1 d .
O6 O 0.63338(13) 1.19156(11) 0.43195(19) 0.0483(5) Uani 1 1 d .
C5 C 0.56827(16) 1.02725(15) 0.8225(2) 0.0366(6) Uani 1 1 d .
H5A H 0.5570 1.0057 0.9040 0.044 Uiso 1 1 calc R
C9 C 0.57070(15) 1.01362(15) 0.5929(2) 0.0348(5) Uani 1 1 d .
H9A H 0.5610 0.9831 0.5210 0.042 Uiso 1 1 calc R
C4 C 0.55295(12) 0.98215(11) 0.7158(3) 0.0333(4) Uani 1 1 d .
C8 C 0.60310(15) 1.09121(14) 0.5797(2) 0.0353(5) Uani 1 1 d .
C7 C 0.61721(15) 1.13651(13) 0.6875(2) 0.0382(5) Uani 1 1 d .
H7A H 0.6380 1.1883 0.6775 0.046 Uiso 1 1 calc R
O4 O 0.59971(13) 1.11777(12) 1.03277(18) 0.0523(5) Uani 1 1 d .
C11 C 0.61775(14) 1.12455(13) 0.4478(3) 0.0358(5) Uani 1 1 d .
O7 O 0.61117(12) 1.08281(11) 0.35269(17) 0.0419(4) Uani 1 1 d .
O5 O 0.64057(14) 1.22188(12) 0.9158(2) 0.0567(6) Uani 1 1 d .
K1 K 0.3333 0.6667 0.93620(10) 0.0379(2) Uani 1 3 d S
Na1 Na 0.3333 0.6667 0.52826(16) 0.0328(3) Uani 1 3 d S
O1W O 0.3333 0.6667 1.2035(5) 0.0819(13) Uani 1 3 d S
C2 C 0.54854(17) 0.86457(16) 0.6784(5) 0.0641(11) Uani 1 1 d .
H2A H 0.5476 0.8738 0.5863 0.077 Uiso 1 1 calc R
C3 C 0.6262(4) 0.8876(4) 0.7013(8) 0.127(2) Uiso 1 1 d .
H3A H 0.6566 0.9412 0.6895 0.190 Uiso 1 1 calc R
H3B H 0.6420 0.8623 0.6421 0.190 Uiso 1 1 calc R
H3C H 0.6320 0.8749 0.7877 0.190 Uiso 1 1 calc R

loop_
_atom_site_aniso_label
_atom_site_aniso_U_11
_atom_site_aniso_U_22
_atom_site_aniso_U_33
_atom_site_aniso_U_23
_atom_site_aniso_U_13
_atom_site_aniso_U_12
Mn1 0.03717(17) 0.02930(16) 0.02040(16) -0.00017(15) 0.00024(16) 0.01241(13)
O2 0.0401(8) 0.0285(7) 0.0439(10) 0.0019(7) 0.0018(8) 0.0132(6)
C1 0.0461(12) 0.0316(10) 0.0284(12) 0.0018(8) 0.0010(9) 0.0194(9)
O1 0.0531(10) 0.0367(9) 0.0601(13) 0.0046(8) 0.0059(9) 0.0247(8)
O3 0.0492(9) 0.0256(7) 0.0321(9) 0.0006(6) 0.0001(7) 0.0106(6)
C10 0.0427(13) 0.0346(12) 0.0318(13) -0.0041(10) 0.0016(10) 0.0129(10)
C6 0.0402(13) 0.0283(11) 0.0262(11) -0.0012(9) -0.0014(9) 0.0106(10)
O6 0.0760(14) 0.0339(9) 0.0294(9) 0.0061(8) 0.0019(9) 0.0232(9)
C5 0.0442(14) 0.0316(12) 0.0258(11) 0.0013(9) -0.0010(9) 0.0127(11)
C9 0.0403(13) 0.0301(11) 0.0238(11) -0.0003(9) -0.0015(9) 0.0100(10)
C4 0.0382(10) 0.0260(9) 0.0275(9) -0.0008(10) -0.0013(11) 0.0098(8)
C8 0.0424(13) 0.0330(12) 0.0248(10) 0.0016(9) -0.0012(10) 0.0145(10)
C7 0.0471(12) 0.0273(10) 0.0316(14) 0.0013(9) -0.0021(9) 0.0121(9)
O4 0.0671(13) 0.0440(11) 0.0241(8) -0.0053(8) 0.0027(8) 0.0115(10)
C11 0.0403(12) 0.0310(11) 0.0296(12) 0.0019(9) -0.0024(9) 0.0129(9)
O7 0.0612(12) 0.0366(9) 0.0236(7) 0.0020(7) 0.0012(7) 0.0212(9)
O5 0.0859(16) 0.0377(10) 0.0406(11) -0.0089(8) -0.0015(10) 0.0265(11)
K1 0.0371(3) 0.0371(3) 0.0396(4) 0.000 0.000 0.01855(14)
Na1 0.0350(5) 0.0350(5) 0.0285(7) 0.000 0.000 0.0175(3)
O1W 0.102(2) 0.102(2) 0.041(2) 0.000 0.000 0.0511(11)
C2 0.0450(14) 0.0307(12) 0.115(3) 0.0036(15) 0.0119(17) 0.0180(11)

loop_
_atom_type_symbol
_atom_type_description
_atom_type_scat_dispersion_real
_atom_type_scat_dispersion_imag
_atom_type_scat_source
C C 0.0181 0.0091 'International Tables Vol C Tables 4.2.6.8 and 6.1.1.4'
H H 0.0000 0.0000 'International Tables Vol C Tables 4.2.6.8 and 6.1.1.4'
O O 0.0492 0.0322 'International Tables Vol C Tables 4.2.6.8 and 6.1.1.4'
Mn Mn -0.5299 2.8052 'International Tables Vol C Tables 4.2.6.8 and 6.1.1.4'
K K 0.3868 1.0657 'International Tables Vol C Tables 4.2.6.8 and 6.1.1.4'
Na Na 0.1353 0.1239 'International Tables Vol C Tables 4.2.6.8 and 6.1.1.4'

loop_
_geom_angle_atom_site_label_1
_geom_angle_atom_site_label_2
_geom_angle_atom_site_label_3
_geom_angle
_geom_angle_site_symmetry_1
_geom_angle_site_symmetry_3
O4 Mn1 O1 92.18(9) 4_674 2_665
O4 Mn1 O2 102.87(9) 4_674 .
O1 Mn1 O2 113.38(7) 2_665 .
O4 Mn1 O7 109.00(9) 4_674 4_675
O1 Mn1 O7 97.14(8) 2_665 4_675
O2 Mn1 O7 134.54(8) . 4_675
O4 Mn1 O6 167.16(8) 4_674 4_675
O1 Mn1 O6 92.17(8) 2_665 4_675
O2 Mn1 O6 86.44(7) . 4_675
O7 Mn1 O6 58.44(7) 4_675 4_675
O4 Mn1 O3 84.29(8) 4_674 .
O1 Mn1 O3 175.45(7) 2_665 .
O2 Mn1 O3 70.33(6) . .
O7 Mn1 O3 81.35(7) 4_675 .
O6 Mn1 O3 90.69(7) 4_675 .
O4 Mn1 C11 138.19(8) 4_674 4_675
O1 Mn1 C11 97.19(8) 2_665 4_675
O2 Mn1 C11 110.29(8) . 4_675
O7 Mn1 C11 29.48(8) 4_675 4_675
O6 Mn1 C11 29.08(7) 4_675 4_675
O3 Mn1 C11 83.62(7) . 4_675
O4 Mn1 Na1 82.01(7) 4_674 .
O1 Mn1 Na1 75.38(6) 2_665 .
O2 Mn1 Na1 44.59(5) . .
O7 Mn1 Na1 167.17(6) 4_675 .
O6 Mn1 Na1 110.78(5) 4_675 .
O3 Mn1 Na1 106.87(4) . .
C11 Mn1 Na1 139.77(6) 4_675 .
O4 Mn1 K1 150.78(7) 4_674 .
O1 Mn1 K1 84.62(6) 2_665 .
O2 Mn1 K1 53.18(5) . .
O7 Mn1 K1 100.22(5) 4_675 .
O6 Mn1 K1 41.84(5) 4_675 .
O3 Mn1 K1 99.86(4) . .
C11 Mn1 K1 70.91(6) 4_675 .
Na1 Mn1 K1 69.05(3) . .
C1 O2 Mn1 123.15(14) . .
C1 O2 Na1 118.59(16) . .
Mn1 O2 Na1 99.73(7) . .
C1 O2 K1 119.92(15) . .
Mn1 O2 K1 93.04(6) . .
Na1 O2 K1 96.45(6) . .
O2 C1 O1 124.6(2) . .
O2 C1 C2 119.9(2) . .
O1 C1 C2 115.4(2) . .
C1 O1 Mn1 123.58(18) . 3_565
C4 O3 C2 116.4(2) . .
C4 O3 Mn1 119.08(14) . .
C2 O3 Mn1 111.21(16) . .
O5 C10 O4 126.0(3) . .
O5 C10 C6 119.5(3) . .
O4 C10 C6 114.5(2) . .
C7 C6 C5 119.1(2) . .
C7 C6 C10 121.5(2) . .
C5 C6 C10 119.4(2) . .
C11 O6 Mn1 86.53(16) . 4_674
C11 O6 K1 171.48(18) . 4_674
Mn1 O6 K1 101.98(7) 4_674 4_674
C4 C5 C6 120.3(2) . .
C4 C5 H5A 119.9 . .
C6 C5 H5A 119.9 . .
C8 C9 C4 118.9(2) . .
C8 C9 H9A 120.5 . .
C4 C9 H9A 120.5 . .
C5 C4 O3 117.7(2) . .
C5 C4 C9 120.7(2) . .
O3 C4 C9 121.5(2) . .
C9 C8 C7 120.3(2) . .
C9 C8 C11 119.0(2) . .
C7 C8 C11 120.6(2) . .
C6 C7 C8 120.7(2) . .
C6 C7 H7A 119.6 . .
C8 C7 H7A 119.6 . .
C10 O4 Mn1 125.41(18) . 4_675
O6 C11 O7 121.1(2) . .
O6 C11 C8 120.2(2) . .
O7 C11 C8 118.6(2) . .
O6 C11 Mn1 64.39(14) . 4_674
O7 C11 Mn1 57.08(13) . 4_674
C8 C11 Mn1 170.54(18) . 4_674
C11 O7 Mn1 93.45(15) . 4_674
C10 O5 Na1 143.8(2) . 4_675
O6 K1 O6 119.972(4) 4_675 5_455
O6 K1 O6 119.972(4) 4_675 6_655
O6 K1 O6 119.972(3) 5_455 6_655
O6 K1 O1W 90.96(5) 4_675 .
O6 K1 O1W 90.96(5) 5_455 .
O6 K1 O1W 90.96(5) 6_655 .
O6 K1 O2 79.73(6) 4_675 2_665
O6 K1 O2 64.24(6) 5_455 2_665
O6 K1 O2 124.94(6) 6_655 2_665
O1W K1 O2 142.80(3) . 2_665
O6 K1 O2 64.24(6) 4_675 .
O6 K1 O2 124.94(6) 5_455 .
O6 K1 O2 79.73(6) 6_655 .
O1W K1 O2 142.80(3) . .
O2 K1 O2 63.15(6) 2_665 .
O6 K1 O2 124.94(6) 4_675 3_565
O6 K1 O2 79.73(6) 5_455 3_565
O6 K1 O2 64.24(6) 6_655 3_565
O1W K1 O2 142.80(3) . 3_565
O2 K1 O2 63.15(6) 2_665 3_565
O2 K1 O2 63.15(6) . 3_565
O6 K1 Mn1 110.97(5) 4_675 2_665
O6 K1 Mn1 36.19(5) 5_455 2_665
O6 K1 Mn1 114.76(5) 6_655 2_665
O1W K1 Mn1 127.076(13) . 2_665
O2 K1 Mn1 33.77(3) 2_665 2_665
O2 K1 Mn1 88.96(4) . 2_665
O2 K1 Mn1 53.76(3) 3_565 2_665
O6 K1 Mn1 36.19(5) 4_675 .
O6 K1 Mn1 114.76(5) 5_455 .
O6 K1 Mn1 110.97(5) 6_655 .
O1W K1 Mn1 127.076(13) . .
O2 K1 Mn1 53.76(3) 2_665 .
O2 K1 Mn1 33.77(3) . .
O2 K1 Mn1 88.96(4) 3_565 .
Mn1 K1 Mn1 87.411(19) 2_665 .
O6 K1 Mn1 114.76(5) 4_675 3_565
O6 K1 Mn1 110.97(5) 5_455 3_565
O6 K1 Mn1 36.19(5) 6_655 3_565
O1W K1 Mn1 127.076(13) . 3_565
O2 K1 Mn1 88.96(4) 2_665 3_565
O2 K1 Mn1 53.76(3) . 3_565
O2 K1 Mn1 33.77(3) 3_565 3_565
Mn1 K1 Mn1 87.411(19) 2_665 3_565
Mn1 K1 Mn1 87.411(19) . 3_565
O6 K1 Na1 89.04(5) 4_675 .
O6 K1 Na1 89.04(5) 5_455 .
O6 K1 Na1 89.04(5) 6_655 .
O1W K1 Na1 180.000(1) . .
O2 K1 Na1 37.20(3) 2_665 .
O2 K1 Na1 37.20(3) . .
O2 K1 Na1 37.20(3) 3_565 .
Mn1 K1 Na1 52.924(13) 2_665 .
Mn1 K1 Na1 52.924(13) . .
Mn1 K1 Na1 52.924(13) 3_565 .
O5 Na1 O5 97.80(8) 4_674 5_454
O5 Na1 O5 97.80(8) 4_674 6_654
O5 Na1 O5 97.80(8) 5_454 6_654
O5 Na1 O2 99.67(7) 4_674 2_665
O5 Na1 O2 84.36(7) 5_454 2_665
O5 Na1 O2 161.94(8) 6_654 2_665
O5 Na1 O2 84.36(7) 4_674 .
O5 Na1 O2 161.94(8) 5_454 .
O5 Na1 O2 99.67(7) 6_654 .
O2 Na1 O2 77.61(7) 2_665 .
O5 Na1 O2 161.94(8) 4_674 3_565
O5 Na1 O2 99.67(7) 5_454 3_565
O5 Na1 O2 84.36(7) 6_654 3_565
O2 Na1 O2 77.61(7) 2_665 3_565
O2 Na1 O2 77.61(7) . 3_565
O5 Na1 Mn1 61.55(6) 4_674 .
O5 Na1 Mn1 131.17(6) 5_454 .
O5 Na1 Mn1 126.94(6) 6_654 .
O2 Na1 Mn1 59.55(4) 2_665 .
O2 Na1 Mn1 35.69(4) . .
O2 Na1 Mn1 102.85(6) 3_565 .
O5 Na1 Mn1 126.94(6) 4_674 2_665
O5 Na1 Mn1 61.55(6) 5_454 2_665
O5 Na1 Mn1 131.17(6) 6_654 2_665
O2 Na1 Mn1 35.69(4) 2_665 2_665
O2 Na1 Mn1 102.85(6) . 2_665
O2 Na1 Mn1 59.55(4) 3_565 2_665
Mn1 Na1 Mn1 94.55(3) . 2_665
O5 Na1 Mn1 131.17(6) 4_674 3_565
O5 Na1 Mn1 126.94(6) 5_454 3_565
O5 Na1 Mn1 61.55(6) 6_654 3_565
O2 Na1 Mn1 102.85(6) 2_665 3_565
O2 Na1 Mn1 59.55(4) . 3_565
O2 Na1 Mn1 35.69(4) 3_565 3_565
Mn1 Na1 Mn1 94.55(3) . 3_565
Mn1 Na1 Mn1 94.55(3) 2_665 3_565
O5 Na1 K1 119.53(6) 4_674 .
O5 Na1 K1 119.53(6) 5_454 .
O5 Na1 K1 119.53(6) 6_654 .
O2 Na1 K1 46.35(5) 2_665 .
O2 Na1 K1 46.35(5) . .
O2 Na1 K1 46.35(5) 3_565 .
Mn1 Na1 K1 58.02(2) . .
Mn1 Na1 K1 58.02(2) 2_665 .
Mn1 Na1 K1 58.02(2) 3_565 .
O3 C2 C3 121.0(4) . .
O3 C2 C1 107.3(2) . .
C3 C2 C1 116.8(4) . .
O3 C2 H2A 103.0 . .
C3 C2 H2A 103.0 . .
C1 C2 H2A 103.0 . .
C2 C3 H3A 109.5 . .
C2 C3 H3B 109.5 . .
H3A C3 H3B 109.5 . .
C2 C3 H3C 109.5 . .
H3A C3 H3C 109.5 . .
H3B C3 H3C 109.5 . .

loop_
_geom_bond_atom_site_label_1
_geom_bond_atom_site_label_2
_geom_bond_distance
_geom_bond_site_symmetry_2
Mn1 O4 2.0560(19) 4_674
Mn1 O1 2.1163(19) 2_665
Mn1 O2 2.1467(17) .
Mn1 O7 2.1665(18) 4_675
Mn1 O6 2.328(2) 4_675
Mn1 O3 2.4092(18) .
Mn1 C11 2.576(3) 4_675
Mn1 Na1 3.6271(9) .
Mn1 K1 3.8564(7) .
O2 C1 1.244(3) .
O2 Na1 2.583(2) .
O2 K1 3.092(2) .
C1 O1 1.247(3) .
C1 C2 1.518(3) .
O1 Mn1 2.1163(19) 3_565
O3 C4 1.390(2) .
O3 C2 1.429(4) .
C10 O5 1.229(3) .
C10 O4 1.267(4) .
C10 C6 1.515(4) .
C6 C7 1.380(3) .
C6 C5 1.400(3) .
O6 C11 1.254(3) .
O6 Mn1 2.328(2) 4_674
O6 K1 2.6294(19) 4_674
C5 C4 1.377(4) .
C5 H5A 0.9300 .
C9 C8 1.389(4) .
C9 C4 1.396(3) .
C9 H9A 0.9300 .
C8 C7 1.391(4) .
C8 C11 1.495(3) .
C7 H7A 0.9300 .
O4 Mn1 2.0560(19) 4_675
C11 O7 1.270(3) .
C11 Mn1 2.576(3) 4_674
O7 Mn1 2.1665(18) 4_674
O5 Na1 2.376(2) 4_675
K1 O6 2.6294(19) 4_675
K1 O6 2.6294(19) 5_455
K1 O6 2.6294(19) 6_655
K1 O1W 2.782(5) .
K1 O2 3.092(2) 2_665
K1 O2 3.092(2) 3_565
K1 Mn1 3.8564(7) 2_665
K1 Mn1 3.8563(7) 3_565
K1 Na1 4.246(2) .
Na1 O5 2.376(2) 4_674
Na1 O5 2.376(2) 5_454
Na1 O5 2.376(2) 6_654
Na1 O2 2.583(2) 2_665
Na1 O2 2.583(2) 3_565
Na1 Mn1 3.6271(9) 2_665
Na1 Mn1 3.6271(9) 3_565
C2 C3 1.434(7) .
C2 H2A 0.9800 .
C3 H3A 0.9600 .
C3 H3B 0.9600 .
C3 H3C 0.9600 .

loop_
_platon_squeeze_void_nr
_platon_squeeze_void_average_x
_platon_squeeze_void_average_y
_platon_squeeze_void_average_z
_platon_squeeze_void_volume
_platon_squeeze_void_count_electrons
_platon_squeeze_void_content
1 0.000 0.000 -0.027 2263 353 ' '
